data_7005043
loop_
_publ_author_name
'Silversides, Jon D.'
'Allan, Cheryll C.'
'Archibald, Stephen J.'

_publ_section_title
;
 Copper(II) cyclam-based complexes for radiopharmaceutical
 applications: synthesis and structural analysis.
;
_journal_issue 9
_journal_name_full 'Dalton transactions (Cambridge, England : 2003)'
_journal_page_first 971
_journal_page_last 978
_journal_paper_doi 10.1039/b615329a
_journal_year 2007
_chemical_formula_moiety 'C18 H36 Cl3 Cu2 N4 O2'
_chemical_formula_sum 'C18 H36 Cl3 Cu2 N4 O2'
_chemical_formula_weight 573.94
_chemical_name_systematic
;
?
;
_space_group_IT_number 9
_symmetry_cell_setting monoclinic
_symmetry_space_group_name_Hall 'C -2yc'
_symmetry_space_group_name_H-M 'C 1 c 1'
_atom_sites_solution_hydrogens geom
_atom_sites_solution_primary direct
_atom_sites_solution_secondary difmap
_audit_creation_method SHELXL-97
_cell_angle_alpha 90.00
_cell_angle_beta 102.069(15)
_cell_angle_gamma 90.00
_cell_formula_units_Z 4
_cell_length_a 8.3937(16)
_cell_length_b 27.970(6)
_cell_length_c 10.273(2)
_cell_measurement_temperature 150(2)
_cell_volume 2358.5(8)
_computing_cell_refinement X-AREA
_computing_data_collection X-AREA
_computing_data_reduction X-RED
_computing_molecular_graphics 'ORTEP II (Johnson, 1976)'
_computing_publication_material 'SHELXL 97 (Sheldrick, 1997)'
_computing_structure_refinement 'SHELXL-97 (Sheldrick, 1997)'
_computing_structure_solution 'SHELXS-97 (Sheldrick, 1990)'
_diffrn_ambient_temperature 150(2)
_diffrn_measured_fraction_theta_full 0.999
_diffrn_measured_fraction_theta_max 0.999
_diffrn_measurement_device_type 'Stoe IPDSII image plate'
_diffrn_measurement_method '149 frames at 2^o intervals, exposure time 6 minutes'
_diffrn_radiation_monochromator graphite
_diffrn_radiation_source 'fine-focus sealed tube'
_diffrn_radiation_type MoK\a
_diffrn_radiation_wavelength 0.71073
_diffrn_reflns_av_R_equivalents 0.1083
_diffrn_reflns_av_sigmaI/netI 0.1161
_diffrn_reflns_limit_h_max 11
_diffrn_reflns_limit_h_min -12
_diffrn_reflns_limit_k_max 42
_diffrn_reflns_limit_k_min -42
_diffrn_reflns_limit_l_max 15
_diffrn_reflns_limit_l_min -15
_diffrn_reflns_number 23231
_diffrn_reflns_theta_full 32.50
_diffrn_reflns_theta_max 32.50
_diffrn_reflns_theta_min 2.91
_exptl_absorpt_coefficient_mu 2.165
_exptl_absorpt_correction_type none
_exptl_crystal_colour blue
_exptl_crystal_density_diffrn 1.616
_exptl_crystal_density_method 'not measured'
_exptl_crystal_description block
_exptl_crystal_F_000 1188
_exptl_crystal_size_max 0.26
_exptl_crystal_size_mid 0.23
_exptl_crystal_size_min 0.20
_refine_diff_density_max 1.566
_refine_diff_density_min -1.187
_refine_diff_density_rms 0.169
_refine_ls_abs_structure_details 'Flack H D (1983), Acta Cryst. A39, 876-881'
_refine_ls_abs_structure_Flack 0.35(3)
_refine_ls_extinction_coef 0.0031(5)
_refine_ls_extinction_expression Fc^*^=kFc[1+0.001xFc^2^\l^3^/sin(2\q)]^-1/4^
_refine_ls_extinction_method SHELXL
_refine_ls_goodness_of_fit_ref 0.933
_refine_ls_hydrogen_treatment constr
_refine_ls_matrix_type full
_refine_ls_number_parameters 263
_refine_ls_number_reflns 7665
_refine_ls_number_restraints 2
_refine_ls_restrained_S_all 0.933
_refine_ls_R_factor_all 0.1278
_refine_ls_R_factor_gt 0.0681
_refine_ls_shift/su_max 0.012
_refine_ls_shift/su_mean 0.001
_refine_ls_structure_factor_coef Fsqd
_refine_ls_weighting_details 'calc w=1/[\s^2^(Fo^2^)+(0.1089P)^2^+0.0000P] where P=(Fo^2^+2Fc^2^)/3'
_refine_ls_weighting_scheme calc
_refine_ls_wR_factor_gt 0.1662
_refine_ls_wR_factor_ref 0.1982
_reflns_number_gt 4282
_reflns_number_total 7665
_reflns_threshold_expression >2sigma(I)
_cod_data_source_file b615329a.txt
_cod_data_source_block sja18_04
_cod_original_sg_symbol_H-M Cc
_cod_database_code 7005043

loop_
_symmetry_equiv_pos_as_xyz
'x, y, z'
'x, -y, z+1/2'
'x+1/2, y+1/2, z'
'x+1/2, -y+1/2, z+1/2'

loop_
_atom_site_label
_atom_site_type_symbol
_atom_site_fract_x
_atom_site_fract_y
_atom_site_fract_z
_atom_site_U_iso_or_equiv
_atom_site_adp_type
_atom_site_occupancy
_atom_site_symmetry_multiplicity
_atom_site_calc_flag
_atom_site_refinement_flags
_atom_site_disorder_assembly
_atom_site_disorder_group
Cu1 Cu 0.32779(9) 0.14596(3) 1.02160(8) 0.02718(19) Uani 1 1 d . . .
Cu2 Cu 0.46686(12) 0.13965(3) 1.42953(9) 0.0388(3) Uani 1 1 d . . .
Cl1 Cl 0.6052(3) 0.15842(6) 1.2633(2) 0.0379(4) Uani 1 1 d . . .
Cl2 Cl 0.3433(3) 0.19608(7) 1.5222(2) 0.0395(4) Uani 1 1 d . . .
Cl3 Cl 0.4354(3) 0.06083(7) 1.4475(2) 0.0488(6) Uani 1 1 d . . .
O1 O 0.1317(7) 0.11156(19) 0.8401(6) 0.0364(12) Uani 1 1 d . . .
O2 O 0.1305(7) 0.05897(19) 0.6731(5) 0.0357(12) Uani 1 1 d . . .
N1 N 0.4062(8) 0.2072(2) 0.9574(7) 0.0314(13) Uani 1 1 d . . .
N2 N 0.4635(9) 0.0958(2) 0.9451(7) 0.0322(13) Uani 1 1 d . . .
N3 N 0.2696(9) 0.0942(2) 1.1346(7) 0.0332(13) Uani 1 1 d . . .
H3 H 0.3332 0.0995 1.2190 0.040 Uiso 1 1 calc R . .
N4 N 0.1575(8) 0.1951(2) 1.0406(6) 0.0294(12) Uani 1 1 d . . .
C1 C 0.5655(11) 0.2076(3) 0.9162(8) 0.0381(17) Uani 1 1 d . . .
H1A H 0.6532 0.2124 0.9960 0.046 Uiso 1 1 calc R . .
H1B H 0.5680 0.2351 0.8559 0.046 Uiso 1 1 calc R . .
C2 C 0.6002(11) 0.1616(3) 0.8455(9) 0.0425(18) Uani 1 1 d . . .
H2A H 0.5093 0.1562 0.7684 0.051 Uiso 1 1 calc R . .
H2B H 0.7002 0.1665 0.8104 0.051 Uiso 1 1 calc R . .
C3 C 0.6216(10) 0.1178(3) 0.9290(8) 0.0358(16) Uani 1 1 d . . .
H3A H 0.6872 0.1258 1.0181 0.043 Uiso 1 1 calc R . .
H3B H 0.6835 0.0939 0.8883 0.043 Uiso 1 1 calc R . .
C4 C 0.4882(11) 0.0589(3) 1.0509(9) 0.0427(19) Uani 1 1 d . . .
H4A H 0.5689 0.0703 1.1293 0.051 Uiso 1 1 calc R . .
H4B H 0.5304 0.0292 1.0181 0.051 Uiso 1 1 calc R . .
C5 C 0.3292(11) 0.0492(3) 1.0893(9) 0.0407(19) Uani 1 1 d . . .
H5A H 0.2496 0.0365 1.0120 0.049 Uiso 1 1 calc R . .
H5B H 0.3438 0.0251 1.1615 0.049 Uiso 1 1 calc R . .
C6 C 0.1006(11) 0.0935(3) 1.1526(9) 0.0405(18) Uani 1 1 d . . .
H6A H 0.0891 0.0686 1.2186 0.049 Uiso 1 1 calc R . .
H6B H 0.0271 0.0851 1.0672 0.049 Uiso 1 1 calc R . .
C7 C 0.0507(11) 0.1419(3) 1.2001(8) 0.0394(17) Uani 1 1 d . . .
H7A H -0.0470 0.1375 1.2388 0.047 Uiso 1 1 calc R . .
H7B H 0.1396 0.1539 1.2716 0.047 Uiso 1 1 calc R . .
C8 C 0.0135(10) 0.1791(3) 1.0909(7) 0.0345(15) Uani 1 1 d . . .
H8A H -0.0676 0.1657 1.0157 0.041 Uiso 1 1 calc R . .
H8B H -0.0365 0.2072 1.1250 0.041 Uiso 1 1 calc R . .
C9 C 0.1116(10) 0.2159(3) 0.9035(7) 0.0328(15) Uani 1 1 d . . .
H9A H 0.0636 0.2480 0.9075 0.039 Uiso 1 1 calc R . .
H9B H 0.0296 0.1953 0.8464 0.039 Uiso 1 1 calc R . .
C10 C 0.2647(9) 0.2194(3) 0.8451(7) 0.0331(15) Uani 1 1 d . . .
H10A H 0.2586 0.1966 0.7705 0.040 Uiso 1 1 calc R . .
H10B H 0.2770 0.2521 0.8118 0.040 Uiso 1 1 calc R . .
C11 C 0.4001(12) 0.2426(2) 1.0614(9) 0.0421(19) Uani 1 1 d . . .
H11A H 0.3895 0.2751 1.0224 0.050 Uiso 1 1 calc R . .
H11B H 0.5018 0.2413 1.1304 0.050 Uiso 1 1 calc R . .
C12 C 0.2559(10) 0.2319(3) 1.1229(7) 0.0338(15) Uani 1 1 d . . .
H12A H 0.2934 0.2202 1.2152 0.041 Uiso 1 1 calc R . .
H12B H 0.1903 0.2612 1.1253 0.041 Uiso 1 1 calc R . .
C13 C 0.3804(11) 0.0738(3) 0.8183(9) 0.044(2) Uani 1 1 d . . .
H13A H 0.3964 0.0388 0.8252 0.053 Uiso 1 1 calc R . .
H13B H 0.4334 0.0854 0.7467 0.053 Uiso 1 1 calc R . .
C14 C 0.1988(10) 0.0840(2) 0.7783(7) 0.0334(15) Uani 1 1 d . . .
C15 C -0.0428(9) 0.0678(3) 0.6030(7) 0.0315(14) Uani 1 1 d . . .
C16 C -0.0583(12) 0.0374(4) 0.4788(8) 0.045(2) Uani 1 1 d . . .
H16A H -0.0442 0.0036 0.5041 0.068 Uiso 1 1 calc R . .
H16B H 0.0255 0.0468 0.4302 0.068 Uiso 1 1 calc R . .
H16C H -0.1664 0.0421 0.4218 0.068 Uiso 1 1 calc R . .
C17 C -0.0643(14) 0.1198(3) 0.5686(11) 0.056(3) Uani 1 1 d . . .
H17A H 0.0102 0.1289 0.5109 0.083 Uiso 1 1 calc R . .
H17B H -0.0403 0.1389 0.6503 0.083 Uiso 1 1 calc R . .
H17C H -0.1769 0.1256 0.5219 0.083 Uiso 1 1 calc R . .
C18 C -0.1510(13) 0.0495(4) 0.6908(10) 0.053(2) Uani 1 1 d . . .
H18A H -0.1296 0.0155 0.7086 0.080 Uiso 1 1 calc R . .
H18B H -0.2652 0.0540 0.6463 0.080 Uiso 1 1 calc R . .
H18C H -0.1289 0.0672 0.7750 0.080 Uiso 1 1 calc R . .

loop_
_atom_site_aniso_label
_atom_site_aniso_U_11
_atom_site_aniso_U_22
_atom_site_aniso_U_33
_atom_site_aniso_U_23
_atom_site_aniso_U_13
_atom_site_aniso_U_12
Cu1 0.0285(4) 0.0223(3) 0.0319(4) 0.0013(3) 0.0087(3) 0.0013(3)
Cu2 0.0403(6) 0.0389(5) 0.0338(5) -0.0024(4) -0.0002(4) 0.0037(4)
Cl1 0.0426(11) 0.0352(8) 0.0367(9) -0.0024(6) 0.0105(7) -0.0044(7)
Cl2 0.0439(12) 0.0414(8) 0.0345(8) -0.0026(8) 0.0112(7) 0.0037(9)
Cl3 0.0610(15) 0.0329(8) 0.0495(12) 0.0092(8) 0.0046(10) -0.0018(8)
O1 0.032(3) 0.039(3) 0.037(3) -0.007(2) 0.003(2) 0.008(2)
O2 0.031(3) 0.039(3) 0.034(3) -0.009(2) 0.000(2) 0.003(2)
N1 0.033(3) 0.024(2) 0.038(3) 0.005(2) 0.007(3) -0.004(2)
N2 0.031(3) 0.028(3) 0.038(3) -0.010(2) 0.007(2) 0.005(2)
N3 0.035(3) 0.025(3) 0.038(3) 0.007(2) 0.004(3) -0.009(2)
N4 0.027(3) 0.028(2) 0.032(3) -0.001(2) 0.003(2) 0.004(2)
C1 0.039(4) 0.035(3) 0.040(4) 0.011(3) 0.008(3) -0.001(3)
C2 0.033(4) 0.058(5) 0.040(4) 0.006(4) 0.017(3) 0.005(4)
C3 0.029(4) 0.048(4) 0.030(3) -0.007(3) 0.004(3) 0.005(3)
C4 0.041(5) 0.028(3) 0.054(5) -0.004(3) -0.002(4) 0.009(3)
C5 0.040(4) 0.024(3) 0.055(5) 0.000(3) 0.001(4) -0.002(3)
C6 0.040(5) 0.044(4) 0.037(4) 0.007(3) 0.008(3) -0.010(3)
C7 0.030(4) 0.057(5) 0.032(4) 0.005(3) 0.011(3) 0.000(3)
C8 0.030(4) 0.044(4) 0.030(3) -0.002(3) 0.006(3) 0.005(3)
C9 0.035(4) 0.032(3) 0.030(3) 0.004(2) 0.003(3) 0.006(3)
C10 0.032(4) 0.038(3) 0.028(3) 0.005(3) 0.003(3) 0.004(3)
C11 0.051(5) 0.022(3) 0.052(5) 0.002(3) 0.008(4) -0.006(3)
C12 0.037(4) 0.034(3) 0.029(3) -0.002(3) 0.003(3) 0.003(3)
C13 0.035(4) 0.052(5) 0.044(4) -0.018(4) 0.003(3) 0.004(3)
C14 0.043(4) 0.030(3) 0.028(3) -0.008(2) 0.010(3) 0.000(3)
C15 0.029(4) 0.037(3) 0.025(3) 0.001(2) -0.002(3) 0.001(3)
C16 0.043(5) 0.064(5) 0.028(4) -0.014(3) 0.005(3) 0.002(4)
C17 0.056(6) 0.043(4) 0.057(6) 0.004(4) -0.013(5) 0.001(4)
C18 0.046(5) 0.074(6) 0.038(5) -0.004(4) 0.003(4) -0.010(5)

loop_
_atom_type_symbol
_atom_type_description
_atom_type_scat_dispersion_real
_atom_type_scat_dispersion_imag
_atom_type_scat_source
C C 0.0033 0.0016 'International Tables Vol C Tables 4.2.6.8 and 6.1.1.4'
Cl Cl 0.1484 0.1585 'International Tables Vol C Tables 4.2.6.8 and 6.1.1.4'
Cu Cu 0.3201 1.2651 'International Tables Vol C Tables 4.2.6.8 and 6.1.1.4'
N N 0.0061 0.0033 'International Tables Vol C Tables 4.2.6.8 and 6.1.1.4'
O O 0.0106 0.0060 'International Tables Vol C Tables 4.2.6.8 and 6.1.1.4'
H H 0.0000 0.0000 'International Tables Vol C Tables 4.2.6.8 and 6.1.1.4'

loop_
_geom_angle_atom_site_label_1
_geom_angle_atom_site_label_2
_geom_angle_atom_site_label_3
_geom_angle
_geom_angle_site_symmetry_1
_geom_angle_site_symmetry_3
_geom_angle_publ_flag
N3 Cu1 N1 163.8(3) . . ?
N3 Cu1 N4 100.0(3) . . ?
N1 Cu1 N4 74.8(3) . . ?
N3 Cu1 N2 87.1(3) . . ?
N1 Cu1 N2 102.2(3) . . ?
N4 Cu1 N2 163.1(3) . . ?
N3 Cu1 O1 87.1(2) . . ?
N1 Cu1 O1 107.8(2) . . ?
N4 Cu1 O1 87.9(2) . . ?
N2 Cu1 O1 77.1(2) . . ?
Cl2 Cu2 Cl3 126.53(11) . . ?
Cl2 Cu2 Cl1 120.53(9) . . ?
Cl3 Cu2 Cl1 111.77(9) . . ?
C14 O1 Cu1 110.0(5) . . ?
C14 O2 C15 121.3(6) . . ?
C11 N1 C1 111.9(7) . . ?
C11 N1 C10 105.1(6) . . ?
C1 N1 C10 113.0(6) . . ?
C11 N1 Cu1 106.0(5) . . ?
C1 N1 Cu1 118.8(5) . . ?
C10 N1 Cu1 100.7(4) . . ?
C13 N2 C4 108.9(6) . . ?
C13 N2 C3 109.7(7) . . ?
C4 N2 C3 112.0(6) . . ?
C13 N2 Cu1 115.0(5) . . ?
C4 N2 Cu1 101.4(5) . . ?
C3 N2 Cu1 109.5(4) . . ?
C5 N3 C6 115.5(6) . . ?
C5 N3 Cu1 107.4(6) . . ?
C6 N3 Cu1 116.6(5) . . ?
C5 N3 H3 105.4 . . ?
C6 N3 H3 105.4 . . ?
Cu1 N3 H3 105.4 . . ?
C12 N4 C8 114.4(6) . . ?
C12 N4 C9 105.7(5) . . ?
C8 N4 C9 112.2(6) . . ?
C12 N4 Cu1 102.0(4) . . ?
C8 N4 Cu1 118.3(4) . . ?
C9 N4 Cu1 102.8(4) . . ?
N1 C1 C2 113.5(7) . . ?
N1 C1 H1A 108.9 . . ?
C2 C1 H1A 108.9 . . ?
N1 C1 H1B 108.9 . . ?
C2 C1 H1B 108.9 . . ?
H1A C1 H1B 107.7 . . ?
C3 C2 C1 115.5(7) . . ?
C3 C2 H2A 108.4 . . ?
C1 C2 H2A 108.4 . . ?
C3 C2 H2B 108.4 . . ?
C1 C2 H2B 108.4 . . ?
H2A C2 H2B 107.5 . . ?
C2 C3 N2 113.5(7) . . ?
C2 C3 H3A 108.9 . . ?
N2 C3 H3A 108.9 . . ?
C2 C3 H3B 108.9 . . ?
N2 C3 H3B 108.9 . . ?
H3A C3 H3B 107.7 . . ?
N2 C4 C5 108.9(6) . . ?
N2 C4 H4A 109.9 . . ?
C5 C4 H4A 109.9 . . ?
N2 C4 H4B 109.9 . . ?
C5 C4 H4B 109.9 . . ?
H4A C4 H4B 108.3 . . ?
N3 C5 C4 108.1(6) . . ?
N3 C5 H5A 110.1 . . ?
C4 C5 H5A 110.1 . . ?
N3 C5 H5B 110.1 . . ?
C4 C5 H5B 110.1 . . ?
H5A C5 H5B 108.4 . . ?
N3 C6 C7 111.4(6) . . ?
N3 C6 H6A 109.4 . . ?
C7 C6 H6A 109.4 . . ?
N3 C6 H6B 109.4 . . ?
C7 C6 H6B 109.4 . . ?
H6A C6 H6B 108.0 . . ?
C8 C7 C6 113.6(7) . . ?
C8 C7 H7A 108.9 . . ?
C6 C7 H7A 108.9 . . ?
C8 C7 H7B 108.9 . . ?
C6 C7 H7B 108.9 . . ?
H7A C7 H7B 107.7 . . ?
N4 C8 C7 114.2(6) . . ?
N4 C8 H8A 108.7 . . ?
C7 C8 H8A 108.7 . . ?
N4 C8 H8B 108.7 . . ?
C7 C8 H8B 108.7 . . ?
H8A C8 H8B 107.6 . . ?
N4 C9 C10 108.7(6) . . ?
N4 C9 H9A 109.9 . . ?
C10 C9 H9A 109.9 . . ?
N4 C9 H9B 109.9 . . ?
C10 C9 H9B 109.9 . . ?
H9A C9 H9B 108.3 . . ?
N1 C10 C9 106.0(6) . . ?
N1 C10 H10A 110.5 . . ?
C9 C10 H10A 110.5 . . ?
N1 C10 H10B 110.5 . . ?
C9 C10 H10B 110.5 . . ?
H10A C10 H10B 108.7 . . ?
N1 C11 C12 108.9(6) . . ?
N1 C11 H11A 109.9 . . ?
C12 C11 H11A 109.9 . . ?
N1 C11 H11B 109.9 . . ?
C12 C11 H11B 109.9 . . ?
H11A C11 H11B 108.3 . . ?
N4 C12 C11 107.6(6) . . ?
N4 C12 H12A 110.2 . . ?
C11 C12 H12A 110.2 . . ?
N4 C12 H12B 110.2 . . ?
C11 C12 H12B 110.2 . . ?
H12A C12 H12B 108.5 . . ?
N2 C13 C14 114.9(7) . . ?
N2 C13 H13A 108.5 . . ?
C14 C13 H13A 108.5 . . ?
N2 C13 H13B 108.5 . . ?
C14 C13 H13B 108.5 . . ?
H13A C13 H13B 107.5 . . ?
O1 C14 O2 126.8(8) . . ?
O1 C14 C13 121.9(7) . . ?
O2 C14 C13 111.3(6) . . ?
C18 C15 C17 114.5(9) . . ?
C18 C15 O2 107.7(6) . . ?
C17 C15 O2 109.2(6) . . ?
C18 C15 C16 111.1(7) . . ?
C17 C15 C16 111.2(7) . . ?
O2 C15 C16 102.5(6) . . ?
C15 C16 H16A 109.5 . . ?
C15 C16 H16B 109.5 . . ?
H16A C16 H16B 109.5 . . ?
C15 C16 H16C 109.5 . . ?
H16A C16 H16C 109.5 . . ?
H16B C16 H16C 109.5 . . ?
C15 C17 H17A 109.5 . . ?
C15 C17 H17B 109.5 . . ?
H17A C17 H17B 109.5 . . ?
C15 C17 H17C 109.5 . . ?
H17A C17 H17C 109.5 . . ?
H17B C17 H17C 109.5 . . ?
C15 C18 H18A 109.5 . . ?
C15 C18 H18B 109.5 . . ?
H18A C18 H18B 109.5 . . ?
C15 C18 H18C 109.5 . . ?
H18A C18 H18C 109.5 . . ?
H18B C18 H18C 109.5 . . ?

loop_
_geom_bond_atom_site_label_1
_geom_bond_atom_site_label_2
_geom_bond_distance
_geom_bond_site_symmetry_2
_geom_bond_publ_flag
Cu1 N3 1.980(6) . ?
Cu1 N1 1.995(6) . ?
Cu1 N4 2.021(6) . ?
Cu1 N2 2.063(6) . ?
Cu1 O1 2.414(5) . ?
Cu2 Cl2 2.210(2) . ?
Cu2 Cl3 2.233(2) . ?
Cu2 Cl1 2.317(2) . ?
O1 C14 1.210(9) . ?
O2 C14 1.315(8) . ?
O2 C15 1.502(9) . ?
N1 C11 1.467(11) . ?
N1 C1 1.484(11) . ?
N1 C10 1.512(9) . ?
N2 C13 1.477(10) . ?
N2 C4 1.482(11) . ?
N2 C3 1.504(11) . ?
N3 C5 1.466(10) . ?
N3 C6 1.468(12) . ?
N3 H3 0.9300 . ?
N4 C12 1.473(9) . ?
N4 C8 1.479(10) . ?
N4 C9 1.498(9) . ?
C1 C2 1.535(12) . ?
C1 H1A 0.9900 . ?
C1 H1B 0.9900 . ?
C2 C3 1.485(12) . ?
C2 H2A 0.9900 . ?
C2 H2B 0.9900 . ?
C3 H3A 0.9900 . ?
C3 H3B 0.9900 . ?
C4 C5 1.494(14) . ?
C4 H4A 0.9900 . ?
C4 H4B 0.9900 . ?
C5 H5A 0.9900 . ?
C5 H5B 0.9900 . ?
C6 C7 1.529(13) . ?
C6 H6A 0.9900 . ?
C6 H6B 0.9900 . ?
C7 C8 1.513(11) . ?
C7 H7A 0.9900 . ?
C7 H7B 0.9900 . ?
C8 H8A 0.9900 . ?
C8 H8B 0.9900 . ?
C9 C10 1.531(11) . ?
C9 H9A 0.9900 . ?
C9 H9B 0.9900 . ?
C10 H10A 0.9900 . ?
C10 H10B 0.9900 . ?
C11 C12 1.507(13) . ?
C11 H11A 0.9900 . ?
C11 H11B 0.9900 . ?
C12 H12A 0.9900 . ?
C12 H12B 0.9900 . ?
C13 C14 1.521(12) . ?
C13 H13A 0.9900 . ?
C13 H13B 0.9900 . ?
C15 C18 1.497(13) . ?
C15 C17 1.499(11) . ?
C15 C16 1.516(10) . ?
C16 H16A 0.9800 . ?
C16 H16B 0.9800 . ?
C16 H16C 0.9800 . ?
C17 H17A 0.9800 . ?
C17 H17B 0.9800 . ?
C17 H17C 0.9800 . ?
C18 H18A 0.9800 . ?
C18 H18B 0.9800 . ?
C18 H18C 0.9800 . ?

loop_
_geom_torsion_atom_site_label_1
_geom_torsion_atom_site_label_2
_geom_torsion_atom_site_label_3
_geom_torsion_atom_site_label_4
_geom_torsion
_geom_torsion_site_symmetry_1
_geom_torsion_site_symmetry_2
_geom_torsion_site_symmetry_3
_geom_torsion_site_symmetry_4
_geom_torsion_publ_flag
N3 Cu1 O1 C14 -93.6(6) . . . . ?
N1 Cu1 O1 C14 92.9(6) . . . . ?
N4 Cu1 O1 C14 166.2(6) . . . . ?
N2 Cu1 O1 C14 -5.9(6) . . . . ?
N3 Cu1 N1 C11 -22.8(13) . . . . ?
N4 Cu1 N1 C11 50.4(5) . . . . ?
N2 Cu1 N1 C11 -146.7(5) . . . . ?
O1 Cu1 N1 C11 133.1(5) . . . . ?
N3 Cu1 N1 C1 104.0(11) . . . . ?
N4 Cu1 N1 C1 177.2(6) . . . . ?
N2 Cu1 N1 C1 -19.9(6) . . . . ?
O1 Cu1 N1 C1 -100.1(5) . . . . ?
N3 Cu1 N1 C10 -132.1(10) . . . . ?
N4 Cu1 N1 C10 -58.9(5) . . . . ?
N2 Cu1 N1 C10 104.0(5) . . . . ?
O1 Cu1 N1 C10 23.8(5) . . . . ?
N3 Cu1 N2 C13 96.7(7) . . . . ?
N1 Cu1 N2 C13 -96.7(6) . . . . ?
N4 Cu1 N2 C13 -19.0(13) . . . . ?
O1 Cu1 N2 C13 9.0(6) . . . . ?
N3 Cu1 N2 C4 -20.7(5) . . . . ?
N1 Cu1 N2 C4 145.9(5) . . . . ?
N4 Cu1 N2 C4 -136.4(9) . . . . ?
O1 Cu1 N2 C4 -108.4(5) . . . . ?
N3 Cu1 N2 C3 -139.2(5) . . . . ?
N1 Cu1 N2 C3 27.4(6) . . . . ?
N4 Cu1 N2 C3 105.1(10) . . . . ?
O1 Cu1 N2 C3 133.1(5) . . . . ?
N1 Cu1 N3 C5 -134.4(10) . . . . ?
N4 Cu1 N3 C5 155.8(5) . . . . ?
N2 Cu1 N3 C5 -8.7(5) . . . . ?
O1 Cu1 N3 C5 68.5(5) . . . . ?
N1 Cu1 N3 C6 94.2(11) . . . . ?
N4 Cu1 N3 C6 24.4(6) . . . . ?
N2 Cu1 N3 C6 -140.1(6) . . . . ?
O1 Cu1 N3 C6 -62.9(6) . . . . ?
N3 Cu1 N4 C12 109.2(5) . . . . ?
N1 Cu1 N4 C12 -55.1(5) . . . . ?
N2 Cu1 N4 C12 -136.9(9) . . . . ?
O1 Cu1 N4 C12 -164.1(5) . . . . ?
N3 Cu1 N4 C8 -17.2(5) . . . . ?
N1 Cu1 N4 C8 178.6(5) . . . . ?
N2 Cu1 N4 C8 96.8(10) . . . . ?
O1 Cu1 N4 C8 69.5(5) . . . . ?
N3 Cu1 N4 C9 -141.4(4) . . . . ?
N1 Cu1 N4 C9 54.3(4) . . . . ?
N2 Cu1 N4 C9 -27.5(11) . . . . ?
O1 Cu1 N4 C9 -54.7(4) . . . . ?
C11 N1 C1 C2 160.5(7) . . . . ?
C10 N1 C1 C2 -81.0(8) . . . . ?
Cu1 N1 C1 C2 36.5(8) . . . . ?
N1 C1 C2 C3 -66.0(9) . . . . ?
C1 C2 C3 N2 80.2(9) . . . . ?
C13 N2 C3 C2 71.2(8) . . . . ?
C4 N2 C3 C2 -167.7(7) . . . . ?
Cu1 N2 C3 C2 -55.9(8) . . . . ?
C13 N2 C4 C5 -75.0(8) . . . . ?
C3 N2 C4 C5 163.4(6) . . . . ?
Cu1 N2 C4 C5 46.7(7) . . . . ?
C6 N3 C5 C4 169.0(7) . . . . ?
Cu1 N3 C5 C4 37.0(7) . . . . ?
N2 C4 C5 N3 -58.4(8) . . . . ?
C5 N3 C6 C7 179.9(7) . . . . ?
Cu1 N3 C6 C7 -52.5(8) . . . . ?
N3 C6 C7 C8 76.8(9) . . . . ?
C12 N4 C8 C7 -81.8(8) . . . . ?
C9 N4 C8 C7 157.8(6) . . . . ?
Cu1 N4 C8 C7 38.4(8) . . . . ?
C6 C7 C8 N4 -68.5(9) . . . . ?
C12 N4 C9 C10 69.3(7) . . . . ?
C8 N4 C9 C10 -165.4(6) . . . . ?
Cu1 N4 C9 C10 -37.3(6) . . . . ?
C11 N1 C10 C9 -59.2(7) . . . . ?
C1 N1 C10 C9 178.5(6) . . . . ?
Cu1 N1 C10 C9 50.7(6) . . . . ?
N4 C9 C10 N1 -8.2(7) . . . . ?
C1 N1 C11 C12 -165.5(6) . . . . ?
C10 N1 C11 C12 71.4(7) . . . . ?
Cu1 N1 C11 C12 -34.7(7) . . . . ?
C8 N4 C12 C11 177.7(6) . . . . ?
C9 N4 C12 C11 -58.3(7) . . . . ?
Cu1 N4 C12 C11 48.8(6) . . . . ?
N1 C11 C12 N4 -9.8(8) . . . . ?
C4 N2 C13 C14 101.5(9) . . . . ?
C3 N2 C13 C14 -135.6(8) . . . . ?
Cu1 N2 C13 C14 -11.5(10) . . . . ?
Cu1 O1 C14 O2 -179.7(6) . . . . ?
Cu1 O1 C14 C13 1.4(10) . . . . ?
C15 O2 C14 O1 9.6(12) . . . . ?
C15 O2 C14 C13 -171.4(7) . . . . ?
N2 C13 C14 O1 6.3(13) . . . . ?
N2 C13 C14 O2 -172.8(7) . . . . ?
C14 O2 C15 C18 -71.7(9) . . . . ?
C14 O2 C15 C17 53.2(10) . . . . ?
C14 O2 C15 C16 171.1(7) . . . . ?
